data_7701507
loop_
_publ_author_name
'Bacher, Felix'
'Wittmann, Christopher'
'Nov\'e, M\'arta'
'Spengler, Gabriella'
'Mar\'c, Ma\/lgorzata A'
'Enyedy, Eva A.'
'Darvasiov\'a, Denisa'
'Rapta, Peter'
'Reiner, Thomas'
'Arion, Vladimir B.'

_publ_section_title
;
 Novel latonduine derived proligands and their copper(ii) complexes show
 cytotoxicity in the nanomolar range in human colon adenocarcinoma cells
 and in vitro cancer selectivity.
;
_journal_issue 28
_journal_name_full 'Dalton transactions (Cambridge, England : 2003)'
_journal_page_first 10464
_journal_page_last 10478
_journal_paper_doi 10.1039/c9dt01238a
_journal_volume 48
_journal_year 2019
_chemical_formula_moiety 'C22 H16 Br Cl2 Cu N5, 0.55(C H4 O)'
_chemical_formula_sum 'C22.55 H18.2 Br Cl2 Cu N5 O0.55'
_chemical_formula_weight 582.37
_space_group_crystal_system monoclinic
_space_group_IT_number 15
_space_group_name_Hall '-C 2yc'
_space_group_name_H-M_alt 'C 1 2/c 1'
_atom_sites_solution_hydrogens mixed
_audit_creation_method SHELXL-2014
_audit_update_record
;
2019-03-14 deposited with the CCDC.	2019-05-10 downloaded from the CCDC.
;
_cell_angle_alpha 90
_cell_angle_beta 107.494(3)
_cell_angle_gamma 90
_cell_formula_units_Z 8
_cell_length_a 37.232(3)
_cell_length_b 11.3330(11)
_cell_length_c 11.6674(10)
_cell_measurement_reflns_used 6903
_cell_measurement_temperature 100(2)
_cell_measurement_theta_max 25.316
_cell_measurement_theta_min 2.294
_cell_volume 4695.4(7)
_computing_cell_refinement 'Bruker SAINT v8.38A'
_computing_data_collection 'Bruker APEX2'
_computing_data_reduction 'Bruker SAINT v8.38A'
_computing_molecular_graphics 'Bruker SHELXTL'
_computing_publication_material 'Bruker SHELXTL'
_computing_structure_refinement 'SHELXL-2014 (Sheldrick, 2014)'
_computing_structure_solution 'SHELXS-2014 (Sheldrick, 2014)'
_diffrn_ambient_temperature 100(2)
_diffrn_measured_fraction_theta_full 0.995
_diffrn_measured_fraction_theta_max 0.992
_diffrn_measurement_device_type 'Bruker APEX-II CCD'
_diffrn_measurement_method '\f and \w scans'
_diffrn_radiation_type MoK\a
_diffrn_radiation_wavelength 0.71073
_diffrn_reflns_av_R_equivalents 0.0735
_diffrn_reflns_av_unetI/netI 0.0415
_diffrn_reflns_Laue_measured_fraction_full 0.995
_diffrn_reflns_Laue_measured_fraction_max 0.992
_diffrn_reflns_limit_h_max 44
_diffrn_reflns_limit_h_min -44
_diffrn_reflns_limit_k_max 12
_diffrn_reflns_limit_k_min -13
_diffrn_reflns_limit_l_max 14
_diffrn_reflns_limit_l_min -13
_diffrn_reflns_number 28593
_diffrn_reflns_point_group_measured_fraction_full 0.995
_diffrn_reflns_point_group_measured_fraction_max 0.992
_diffrn_reflns_theta_full 25.242
_diffrn_reflns_theta_max 25.392
_diffrn_reflns_theta_min 2.294
_exptl_absorpt_coefficient_mu 2.883
_exptl_absorpt_correction_T_max 0.9526
_exptl_absorpt_correction_T_min 0.7091
_exptl_absorpt_correction_type multi-scan
_exptl_absorpt_process_details SADABS
_exptl_crystal_colour green
_exptl_crystal_density_diffrn 1.648
_exptl_crystal_description block
_exptl_crystal_F_000 2327
_exptl_crystal_size_max 0.128
_exptl_crystal_size_mid 0.101
_exptl_crystal_size_min 0.017
_refine_diff_density_max 1.551
_refine_diff_density_min -1.212
_refine_diff_density_rms 0.164
_refine_ls_extinction_method none
_refine_ls_goodness_of_fit_ref 1.149
_refine_ls_hydrogen_treatment constr
_refine_ls_matrix_type full
_refine_ls_number_parameters 296
_refine_ls_number_reflns 4296
_refine_ls_number_restraints 1
_refine_ls_restrained_S_all 1.148
_refine_ls_R_factor_all 0.0745
_refine_ls_R_factor_gt 0.0599
_refine_ls_shift/su_max 0.000
_refine_ls_shift/su_mean 0.000
_refine_ls_structure_factor_coef Fsqd
_refine_ls_weighting_details 'w=1/[\s^2^(Fo^2^)+(0.0676P)^2^+76.7517P] where P=(Fo^2^+2Fc^2^)/3'
_refine_ls_weighting_scheme calc
_refine_ls_wR_factor_gt 0.1537
_refine_ls_wR_factor_ref 0.1650
_reflns_Friedel_coverage 0.000
_reflns_number_gt 3624
_reflns_number_total 4296
_reflns_threshold_expression 'I > 2\s(I)'
_cod_data_source_file c9dt01238a2.cif
_cod_data_source_block feba588
_cod_original_cell_volume 4695.3(7)
_cod_original_sg_symbol_H-M 'C 2/c'
_cod_original_formula_sum 'C22.55 H18.20 Br Cl2 Cu N5 O0.55'
_cod_database_code 7701507
_shelx_space_group_comment
;
The symmetry employed for this shelxl refinement is uniquely defined
by the following loop, which should always be used as a source of
symmetry information in preference to the above space-group names.
They are only intended as comments.
;
_shelx_estimated_absorpt_t_min 0.709
_shelx_estimated_absorpt_t_max 0.953
_shelxl_version_number 2014-3

loop_
_space_group_symop_operation_xyz
'x, y, z'
'-x, y, -z+1/2'
'x+1/2, y+1/2, z'
'-x+1/2, y+1/2, -z+1/2'
'-x, -y, -z'
'x, -y, z-1/2'
'-x+1/2, -y+1/2, -z'
'x+1/2, -y+1/2, z-1/2'

loop_
_atom_site_label
_atom_site_type_symbol
_atom_site_fract_x
_atom_site_fract_y
_atom_site_fract_z
_atom_site_U_iso_or_equiv
_atom_site_adp_type
_atom_site_occupancy
_atom_site_site_symmetry_order
_atom_site_calc_flag
_atom_site_refinement_flags_posn
_atom_site_refinement_flags_adp
_atom_site_refinement_flags_occupancy
_atom_site_disorder_assembly
_atom_site_disorder_group
Br Br 0.01989(2) 0.17461(7) 0.46666(6) 0.0244(2) Uani 1 1 d . . . . .
Cu Cu 0.21248(2) 0.40744(7) 0.01544(6) 0.0141(2) Uani 1 1 d . . . . .
Cl1 Cl 0.17959(4) 0.42344(13) -0.17769(13) 0.0178(3) Uani 1 1 d . . . . .
Cl2 Cl 0.23218(4) 0.61922(13) 0.08766(13) 0.0176(3) Uani 1 1 d . . . . .
C1 C 0.07187(18) 0.1414(7) 0.0402(6) 0.0216(14) Uani 1 1 d . . . . .
H1 H 0.0674 0.0884 0.0975 0.026 Uiso 1 1 calc R U . . .
C2 C 0.05309(18) 0.1261(7) -0.0806(6) 0.0244(15) Uani 1 1 d . . . . .
H2 H 0.0354 0.0638 -0.1052 0.029 Uiso 1 1 calc R U . . .
C3 C 0.05981(19) 0.2004(7) -0.1663(6) 0.0252(15) Uani 1 1 d . . . . .
H3 H 0.0471 0.1886 -0.2492 0.030 Uiso 1 1 calc R U . . .
C4 C 0.08549(19) 0.2929(7) -0.1294(6) 0.0260(15) Uani 1 1 d . . . . .
H4 H 0.0903 0.3441 -0.1877 0.031 Uiso 1 1 calc R U . . .
C4A C 0.10428(17) 0.3109(6) -0.0074(5) 0.0177(13) Uani 1 1 d . . . . .
C5 C 0.13090(17) 0.4129(6) 0.0321(6) 0.0180(13) Uani 1 1 d . . . . .
H5A H 0.1286 0.4659 -0.0372 0.022 Uiso 1 1 calc R U . . .
H5B H 0.1238 0.4584 0.0944 0.022 Uiso 1 1 calc R U . . .
N6 N 0.17015(14) 0.3737(4) 0.0806(4) 0.0144(11) Uani 1 1 d . . . . .
C7 C 0.18045(18) 0.3239(5) 0.1872(5) 0.0156(13) Uani 1 1 d . . . . .
C7A C 0.15509(17) 0.2884(5) 0.2529(5) 0.0149(12) Uani 1 1 d . . . . .
N8 N 0.16582(15) 0.2873(5) 0.3758(4) 0.0161(11) Uani 1 1 d . . . . .
H8 H 0.1886 0.3034 0.4231 0.019 Uiso 1 1 calc R U . . .
C8A C 0.13574(18) 0.2573(5) 0.4135(6) 0.0161(13) Uani 1 1 d . . . . .
C9 C 0.13218(18) 0.2592(6) 0.5297(5) 0.0182(13) Uani 1 1 d . . . . .
H9 H 0.1529 0.2794 0.5973 0.022 Uiso 1 1 calc R U . . .
C10 C 0.09804(18) 0.2310(6) 0.5422(6) 0.0186(13) Uani 1 1 d . . . . .
H10 H 0.0949 0.2295 0.6200 0.022 Uiso 1 1 calc R U . . .
C11 C 0.06724(18) 0.2038(6) 0.4412(6) 0.0196(14) Uani 1 1 d . . . . .
C12 C 0.06981(18) 0.2029(6) 0.3256(6) 0.0191(13) Uani 1 1 d . . . . .
H12 H 0.0486 0.1844 0.2589 0.023 Uiso 1 1 calc R U . . .
C12A C 0.10491(17) 0.2304(6) 0.3101(5) 0.0158(12) Uani 1 1 d . . . . .
C12B C 0.11784(18) 0.2524(6) 0.2065(5) 0.0163(13) Uani 1 1 d . . . . .
C12C C 0.09749(18) 0.2347(6) 0.0788(6) 0.0191(13) Uani 1 1 d . . . . .
N13 N 0.21833(14) 0.3039(5) 0.2409(4) 0.0143(10) Uani 1 1 d . . . . .
H13 H 0.2275 0.2718 0.3125 0.017 Uiso 1 1 calc R U . . .
N14 N 0.24016(14) 0.3387(4) 0.1724(4) 0.0131(10) Uani 1 1 d . . . . .
C15 C 0.27582(17) 0.3269(5) 0.2003(5) 0.0147(12) Uani 1 1 d . . . . .
H15 H 0.2905 0.2926 0.2738 0.018 Uiso 1 1 calc R U . . .
C16 C 0.29222(17) 0.3712(5) 0.1082(5) 0.0142(12) Uani 1 1 d . . . . .
N17 N 0.26612(14) 0.3996(4) 0.0020(5) 0.0152(11) Uani 1 1 d . . . . .
C18 C 0.27807(19) 0.4434(6) -0.0872(6) 0.0210(14) Uani 1 1 d . . . . .
H18 H 0.2602 0.4635 -0.1616 0.025 Uiso 1 1 calc R U . . .
C19 C 0.31617(19) 0.4597(6) -0.0722(6) 0.0215(14) Uani 1 1 d . . . . .
H19 H 0.3240 0.4902 -0.1367 0.026 Uiso 1 1 calc R U . . .
C20 C 0.34282(19) 0.4322(6) 0.0354(6) 0.0216(14) Uani 1 1 d . . . . .
H20 H 0.3689 0.4445 0.0463 0.026 Uiso 1 1 calc R U . . .
C21 C 0.33022(19) 0.3855(6) 0.1281(6) 0.0192(13) Uani 1 1 d . . . . .
H21 H 0.3477 0.3641 0.2030 0.023 Uiso 1 1 calc R U . . .
O1 O -0.0208(10) 0.481(4) 0.215(3) 0.042(9) Uiso 0.15 1 d D . P A -2
H1A H -0.0050 0.5010 0.1803 0.062 Uiso 0.15 1 d R U P A -2
C22 C -0.0071(19) 0.505(7) 0.336(4) 0.058(17) Uiso 0.15 1 d D . P A -2
H22A H -0.0056 0.5902 0.3488 0.087 Uiso 0.15 1 d R U P A -2
H22B H 0.0181 0.4703 0.3678 0.087 Uiso 0.15 1 d R U P A -2
H22C H -0.0237 0.4703 0.3789 0.087 Uiso 0.15 1 d R U P A -2
O2 O 0.0028(4) 0.4997(15) 0.4428(14) 0.047(4) Uiso 0.4 1 d D . P B -1
H200 H 0.0119 0.5622 0.4244 0.071 Uiso 0.4 1 d R U P B -1
C23 C -0.0326(6) 0.479(2) 0.3614(19) 0.040(5) Uiso 0.4 1 d D . P B -1
H23A H -0.0302 0.4712 0.2805 0.061 Uiso 0.4 1 d R U P B -1
H23B H -0.0492 0.5460 0.3631 0.061 Uiso 0.4 1 d R U P B -1
H23C H -0.0433 0.4068 0.3833 0.061 Uiso 0.4 1 d R U P B -1

loop_
_atom_site_aniso_label
_atom_site_aniso_U_11
_atom_site_aniso_U_22
_atom_site_aniso_U_33
_atom_site_aniso_U_23
_atom_site_aniso_U_13
_atom_site_aniso_U_12
Br 0.0203(4) 0.0399(5) 0.0164(4) 0.0013(3) 0.0105(3) -0.0017(3)
Cu 0.0194(4) 0.0159(4) 0.0084(4) 0.0013(3) 0.0063(3) -0.0004(3)
Cl1 0.0270(8) 0.0179(8) 0.0087(7) 0.0018(6) 0.0059(6) 0.0006(6)
Cl2 0.0247(8) 0.0156(7) 0.0116(7) -0.0022(6) 0.0040(6) -0.0009(6)
C1 0.019(3) 0.033(4) 0.017(3) -0.006(3) 0.012(3) -0.004(3)
C2 0.018(3) 0.038(4) 0.018(3) -0.009(3) 0.008(3) -0.004(3)
C3 0.022(3) 0.041(4) 0.012(3) 0.000(3) 0.005(3) -0.004(3)
C4 0.023(3) 0.040(4) 0.016(3) 0.002(3) 0.007(3) -0.001(3)
C4A 0.014(3) 0.031(4) 0.010(3) 0.000(3) 0.006(2) 0.001(3)
C5 0.020(3) 0.021(3) 0.014(3) 0.003(3) 0.007(3) 0.002(3)
N6 0.020(3) 0.012(3) 0.012(3) -0.002(2) 0.007(2) -0.002(2)
C7 0.023(3) 0.014(3) 0.011(3) -0.005(2) 0.006(2) -0.003(2)
C7A 0.021(3) 0.013(3) 0.012(3) 0.003(2) 0.007(2) 0.001(2)
N8 0.018(3) 0.020(3) 0.010(3) -0.001(2) 0.003(2) 0.000(2)
C8A 0.023(3) 0.014(3) 0.014(3) 0.005(2) 0.009(2) 0.001(2)
C9 0.025(3) 0.020(3) 0.009(3) -0.001(2) 0.004(2) 0.001(3)
C10 0.024(3) 0.023(3) 0.011(3) -0.001(3) 0.008(3) 0.001(3)
C11 0.019(3) 0.024(3) 0.020(3) 0.000(3) 0.013(3) -0.003(3)
C12 0.020(3) 0.025(3) 0.010(3) -0.002(3) 0.002(2) 0.000(3)
C12A 0.019(3) 0.019(3) 0.013(3) 0.002(2) 0.010(2) 0.000(2)
C12B 0.024(3) 0.019(3) 0.009(3) 0.001(2) 0.008(2) 0.000(3)
C12C 0.018(3) 0.026(4) 0.016(3) -0.002(3) 0.008(3) 0.001(3)
N13 0.017(3) 0.018(3) 0.009(2) 0.002(2) 0.007(2) -0.002(2)
N14 0.023(3) 0.010(2) 0.009(2) -0.0015(19) 0.009(2) -0.003(2)
C15 0.020(3) 0.011(3) 0.014(3) -0.001(2) 0.006(2) -0.004(2)
C16 0.023(3) 0.012(3) 0.011(3) -0.002(2) 0.010(2) 0.003(2)
N17 0.021(3) 0.010(2) 0.017(3) -0.002(2) 0.009(2) 0.000(2)
C18 0.031(4) 0.025(4) 0.009(3) 0.000(3) 0.009(3) 0.003(3)
C19 0.033(4) 0.016(3) 0.022(4) 0.000(3) 0.018(3) 0.001(3)
C20 0.023(3) 0.018(3) 0.029(4) 0.001(3) 0.015(3) 0.004(3)
C21 0.029(4) 0.015(3) 0.016(3) 0.001(2) 0.011(3) 0.003(3)

loop_
_atom_type_symbol
_atom_type_description
_atom_type_scat_dispersion_real
_atom_type_scat_dispersion_imag
_atom_type_scat_source
C C 0.0033 0.0016 'International Tables Vol C Tables 4.2.6.8 and 6.1.1.4'
H H 0.0000 0.0000 'International Tables Vol C Tables 4.2.6.8 and 6.1.1.4'
Br Br -0.2901 2.4595 'International Tables Vol C Tables 4.2.6.8 and 6.1.1.4'
Cl Cl 0.1484 0.1585 'International Tables Vol C Tables 4.2.6.8 and 6.1.1.4'
Cu Cu 0.3201 1.2651 'International Tables Vol C Tables 4.2.6.8 and 6.1.1.4'
N N 0.0061 0.0033 'International Tables Vol C Tables 4.2.6.8 and 6.1.1.4'
O O 0.0106 0.0060 'International Tables Vol C Tables 4.2.6.8 and 6.1.1.4'

loop_
_geom_angle_atom_site_label_1
_geom_angle_atom_site_label_2
_geom_angle_atom_site_label_3
_geom_angle
N14 Cu N6 79.7(2)
N14 Cu N17 78.8(2)
N6 Cu N17 157.7(2)
N14 Cu Cl1 161.38(15)
N6 Cu Cl1 98.35(15)
N17 Cu Cl1 100.26(15)
N14 Cu Cl2 92.65(15)
N6 Cu Cl2 103.61(15)
N17 Cu Cl2 82.95(14)
Cl1 Cu Cl2 105.74(6)
C2 C1 C12C 120.5(6)
C2 C1 H1 119.7
C12C C1 H1 119.7
C1 C2 C3 120.8(7)
C1 C2 H2 119.6
C3 C2 H2 119.6
C2 C3 C4 119.3(6)
C2 C3 H3 120.3
C4 C3 H3 120.3
C3 C4 C4A 120.6(6)
C3 C4 H4 119.7
C4A C4 H4 119.7
C4 C4A C12C 119.7(6)
C4 C4A C5 120.4(6)
C12C C4A C5 119.8(6)
N6 C5 C4A 111.9(5)
N6 C5 H5A 109.2
C4A C5 H5A 109.2
N6 C5 H5B 109.2
C4A C5 H5B 109.2
H5A C5 H5B 107.9
C7 N6 C5 117.9(5)
C7 N6 Cu 114.0(4)
C5 N6 Cu 127.4(4)
N6 C7 N13 118.0(5)
N6 C7 C7A 124.9(6)
N13 C7 C7A 117.2(5)
N8 C7A C12B 110.4(5)
N8 C7A C7 121.9(5)
C12B C7A C7 127.7(6)
C8A N8 C7A 109.3(5)
C8A N8 H8 125.3
C7A N8 H8 125.3
N8 C8A C9 129.3(6)
N8 C8A C12A 108.1(5)
C9 C8A C12A 122.4(6)
C10 C9 C8A 117.6(6)
C10 C9 H9 121.2
C8A C9 H9 121.2
C9 C10 C11 120.9(6)
C9 C10 H10 119.6
C11 C10 H10 119.6
C12 C11 C10 122.7(6)
C12 C11 Br 119.4(5)
C10 C11 Br 117.8(5)
C11 C12 C12A 117.6(6)
C11 C12 H12 121.2
C12A C12 H12 121.2
C12 C12A C8A 118.8(5)
C12 C12A C12B 134.3(6)
C8A C12A C12B 106.5(5)
C7A C12B C12A 105.5(5)
C7A C12B C12C 125.9(5)
C12A C12B C12C 128.5(6)
C1 C12C C4A 119.0(6)
C1 C12C C12B 121.4(6)
C4A C12C C12B 119.6(6)
N14 N13 C7 113.3(5)
N14 N13 H13 123.3
C7 N13 H13 123.3
C15 N14 N13 125.4(5)
C15 N14 Cu 119.5(4)
N13 N14 Cu 115.0(4)
N14 C15 C16 113.9(5)
N14 C15 H15 123.1
C16 C15 H15 123.1
N17 C16 C21 122.9(6)
N17 C16 C15 113.9(5)
C21 C16 C15 123.3(6)
C18 N17 C16 118.6(5)
C18 N17 Cu 126.9(4)
C16 N17 Cu 112.6(4)
N17 C18 C19 121.0(6)
N17 C18 H18 119.5
C19 C18 H18 119.5
C20 C19 C18 120.8(6)
C20 C19 H19 119.6
C18 C19 H19 119.6
C19 C20 C21 118.0(6)
C19 C20 H20 121.0
C21 C20 H20 121.0
C16 C21 C20 118.7(6)
C16 C21 H21 120.7
C20 C21 H21 120.7
C22 O1 H1A 110.4
O1 C22 H22A 109.2
O1 C22 H22B 108.8
H22A C22 H22B 109.5
O1 C22 H22C 110.4
H22A C22 H22C 109.5
H22B C22 H22C 109.5
C23 O2 H200 109.7
O2 C23 H23A 109.3
O2 C23 H23B 109.5
H23A C23 H23B 109.5
O2 C23 H23C 109.7
H23A C23 H23C 109.5
H23B C23 H23C 109.5

loop_
_geom_bond_atom_site_label_1
_geom_bond_atom_site_label_2
_geom_bond_distance
Br C11 1.903(6)
Cu N14 1.971(5)
Cu N6 1.982(5)
Cu N17 2.051(5)
Cu Cl1 2.2252(16)
Cu Cl2 2.5762(17)
C1 C2 1.383(9)
C1 C12C 1.405(9)
C1 H1 0.9500
C2 C3 1.386(10)
C2 H2 0.9500
C3 C4 1.396(10)
C3 H3 0.9500
C4 C4A 1.399(9)
C4 H4 0.9500
C4A C12C 1.405(9)
C4A C5 1.503(9)
C5 N6 1.469(8)
C5 H5A 0.9900
C5 H5B 0.9900
N6 C7 1.313(8)
C7 N13 1.379(8)
C7 C7A 1.441(8)
C7A N8 1.368(8)
C7A C12B 1.390(9)
N8 C8A 1.364(8)
N8 H8 0.8800
C8A C9 1.401(9)
C8A C12A 1.426(9)
C9 C10 1.361(9)
C9 H9 0.9500
C10 C11 1.409(9)
C10 H10 0.9500
C11 C12 1.380(9)
C12 C12A 1.407(9)
C12 H12 0.9500
C12A C12B 1.452(8)
C12B C12C 1.468(9)
N13 N14 1.359(7)
N13 H13 0.8800
N14 C15 1.276(8)
C15 C16 1.475(8)
C15 H15 0.9500
C16 N17 1.364(8)
C16 C21 1.373(9)
N17 C18 1.343(8)
C18 C19 1.388(10)
C18 H18 0.9500
C19 C20 1.381(10)
C19 H19 0.9500
C20 C21 1.405(9)
C20 H20 0.9500
C21 H21 0.9500
O1 C22 1.38(3)
O1 H1A 0.8400
C22 H22A 0.9800
C22 H22B 0.9800
C22 H22C 0.9799
O2 C23 1.39(2)
O2 H200 0.8400
C23 H23A 0.9800
C23 H23B 0.9802
C23 H23C 0.9801

loop_
_geom_hbond_atom_site_label_D
_geom_hbond_atom_site_label_H
_geom_hbond_atom_site_label_A
_geom_hbond_distance_DH
_geom_hbond_distance_HA
_geom_hbond_distance_DA
_geom_hbond_angle_DHA
_geom_hbond_site_symmetry_A
C5 H5A Cl1 0.99 2.90 3.459(6) 116.8 .
N8 H8 Cl2 0.88 2.28 3.109(5) 156.1 6_566
C12 H12 Br 0.95 3.07 4.005(6) 169.2 2
N13 H13 Cl2 0.88 2.36 3.092(5) 141.2 4_545
C15 H15 Cl2 0.95 2.83 3.491(6) 127.6 4_545
C18 H18 Cl1 0.95 2.98 3.505(7) 115.9 .
C18 H18 Cl2 0.95 2.95 3.731(7) 140.6 6_565

loop_
_geom_torsion_atom_site_label_1
_geom_torsion_atom_site_label_2
_geom_torsion_atom_site_label_3
_geom_torsion_atom_site_label_4
_geom_torsion
C12C C1 C2 C3 1.6(10)
C1 C2 C3 C4 -0.9(11)
C2 C3 C4 C4A -0.1(11)
C3 C4 C4A C12C 0.5(10)
C3 C4 C4A C5 -177.9(6)
C4 C4A C5 N6 -111.6(7)
C12C C4A C5 N6 70.0(7)
C4A C5 N6 C7 -73.2(7)
C4A C5 N6 Cu 116.7(5)
C5 N6 C7 N13 -170.0(5)
Cu N6 C7 N13 1.4(7)
C5 N6 C7 C7A 10.0(9)
Cu N6 C7 C7A -178.6(5)
N6 C7 C7A N8 -150.2(6)
N13 C7 C7A N8 29.8(9)
N6 C7 C7A C12B 29.3(10)
N13 C7 C7A C12B -150.7(6)
C12B C7A N8 C8A -3.3(7)
C7 C7A N8 C8A 176.2(6)
C7A N8 C8A C9 -171.3(6)
C7A N8 C8A C12A 3.9(7)
N8 C8A C9 C10 176.3(6)
C12A C8A C9 C10 1.7(10)
C8A C9 C10 C11 -1.5(10)
C9 C10 C11 C12 0.7(11)
C9 C10 C11 Br -176.4(5)
C10 C11 C12 C12A 0.1(10)
Br C11 C12 C12A 177.1(5)
C11 C12 C12A C8A 0.1(9)
C11 C12 C12A C12B -171.3(7)
N8 C8A C12A C12 -176.6(6)
C9 C8A C12A C12 -1.0(10)
N8 C8A C12A C12B -3.0(7)
C9 C8A C12A C12B 172.6(6)
N8 C7A C12B C12A 1.3(7)
C7 C7A C12B C12A -178.2(6)
N8 C7A C12B C12C -175.5(6)
C7 C7A C12B C12C 5.0(11)
C12 C12A C12B C7A 173.1(7)
C8A C12A C12B C7A 1.0(7)
C12 C12A C12B C12C -10.1(12)
C8A C12A C12B C12C 177.8(6)
C2 C1 C12C C4A -1.2(10)
C2 C1 C12C C12B -179.7(6)
C4 C4A C12C C1 0.2(9)
C5 C4A C12C C1 178.6(6)
C4 C4A C12C C12B 178.7(6)
C5 C4A C12C C12B -2.9(9)
C7A C12B C12C C1 141.6(7)
C12A C12B C12C C1 -34.5(10)
C7A C12B C12C C4A -36.9(10)
C12A C12B C12C C4A 147.0(7)
N6 C7 N13 N14 -0.8(8)
C7A C7 N13 N14 179.2(5)
C7 N13 N14 C15 -178.0(5)
C7 N13 N14 Cu -0.2(6)
N13 N14 C15 C16 179.3(5)
Cu N14 C15 C16 1.6(7)
N14 C15 C16 N17 -9.9(8)
N14 C15 C16 C21 168.6(6)
C21 C16 N17 C18 0.0(9)
C15 C16 N17 C18 178.5(5)
C21 C16 N17 Cu -165.6(5)
C15 C16 N17 Cu 13.0(6)
C16 N17 C18 C19 0.0(9)
Cu N17 C18 C19 163.2(5)
N17 C18 C19 C20 -0.5(10)
C18 C19 C20 C21 1.0(10)
N17 C16 C21 C20 0.6(9)
C15 C16 C21 C20 -177.9(6)
C19 C20 C21 C16 -1.1(9)
